data_4330946
loop_
_publ_author_name
'Margarita A. Gonzalez'
'Samantha J. Carrington'
'Nicole L. Fry'
'Jose L. Martinez'
'Pradip K. Mascharak'

_publ_contact_author_address
;
Department of Chemistry and Biochemistry,
University of California, Santa Cruz,
1156 High Street,
Santa Cruz, CA 95064
USA
;
_publ_contact_author_email pradip@ucsc.edu
_publ_contact_author_fax '+1 831 459 2935'
_publ_contact_author_name 'Pradip Mascharak'
_publ_contact_author_phone '+1 831 459 4251'
_publ_section_title
;
 Syntheses, Structures, and Properties of New Manganese Carbonyls as
 Photoactive CO-Releasing Molecules: Design Strategies That Lead to CO
 Photolability in the Visible Region
;
_journal_name_full 'Inorganic Chemistry'
_journal_page_first 11930
_journal_page_last 11940
_journal_paper_doi 10.1021/ic3018216
_journal_volume 51
_journal_year 2012
_chemical_formula_moiety 'C22 H17 Mn N3 O3 S Cl O4'
_chemical_formula_sum 'C22 H17 Cl Mn N3 O7 S'
_chemical_formula_weight 557.85
_chemical_name_common '[Mn(qmtpm)(CO)3(MeCN)]ClO4'
_chemical_name_systematic
; 
 ? 
;
_space_group_IT_number 15
_symmetry_cell_setting monoclinic
_symmetry_space_group_name_Hall '-C 2yc'
_symmetry_space_group_name_H-M 'C 1 2/c 1'
_atom_sites_solution_hydrogens geom
_atom_sites_solution_primary direct
_atom_sites_solution_secondary difmap
_audit_creation_method SHELXL-97
_cell_angle_alpha 90.00
_cell_angle_beta 112.23
_cell_angle_gamma 90.00
_cell_formula_units_Z 16
_cell_length_a 31.8928(8)
_cell_length_b 14.0999(4)
_cell_length_c 23.2818(6)
_cell_measurement_reflns_used 9971
_cell_measurement_temperature 296(2)
_cell_measurement_theta_max 48.246
_cell_measurement_theta_min 4.810
_cell_volume 9691.3(4)
_computing_cell_refinement 'Bruker SAINT v7.34'
_computing_data_collection 'Bruker APEX-II v2.1-4'
_computing_data_reduction 'Bruker SAINT v7.34'
_computing_structure_refinement 'SHELXL-97 (Sheldrick, 1997)'
_computing_structure_solution 'SHELXS-97 (Sheldrick, 1990)'
_diffrn_ambient_temperature 296(2)
_diffrn_detector_area_resol_mean 83.33
_diffrn_measured_fraction_theta_full 1.000
_diffrn_measured_fraction_theta_max 1.000
_diffrn_measurement_device_type 'Bruker APEX-II'
_diffrn_measurement_method \w/2\q-scans
_diffrn_radiation_monochromator graphite
_diffrn_radiation_source 'fine-focus sealed tube'
_diffrn_radiation_type MoK\a
_diffrn_radiation_wavelength 0.71073
_diffrn_reflns_av_R_equivalents 0.0347
_diffrn_reflns_av_sigmaI/netI 0.0271
_diffrn_reflns_limit_h_max 39
_diffrn_reflns_limit_h_min -39
_diffrn_reflns_limit_k_max 17
_diffrn_reflns_limit_k_min -17
_diffrn_reflns_limit_l_max 28
_diffrn_reflns_limit_l_min -28
_diffrn_reflns_number 46174
_diffrn_reflns_theta_full 26.02
_diffrn_reflns_theta_max 26.02
_diffrn_reflns_theta_min 1.87
_exptl_absorpt_coefficient_mu 0.789
_exptl_absorpt_correction_T_max 0.7454
_exptl_absorpt_correction_T_min 0.6937
_exptl_absorpt_correction_type empirical
_exptl_absorpt_process_details SADABS
_exptl_crystal_colour red
_exptl_crystal_density_diffrn 1.529
_exptl_crystal_description blade
_exptl_crystal_F_000 4543
_exptl_crystal_size_max 0.215
_exptl_crystal_size_mid 0.165
_exptl_crystal_size_min 0.115
_refine_diff_density_max 0.525
_refine_diff_density_min -0.468
_refine_diff_density_rms 0.051
_refine_ls_extinction_method none
_refine_ls_goodness_of_fit_ref 1.056
_refine_ls_hydrogen_treatment constr
_refine_ls_matrix_type full
_refine_ls_number_parameters 634
_refine_ls_number_reflns 9556
_refine_ls_number_restraints 2
_refine_ls_restrained_S_all 1.056
_refine_ls_R_factor_all 0.0703
_refine_ls_R_factor_gt 0.0460
_refine_ls_shift/su_max 0.000
_refine_ls_shift/su_mean 0.000
_refine_ls_structure_factor_coef Fsqd
_refine_ls_weighting_details 'calc w=1/[\s^2^(Fo^2^)+(0.0639P)^2^+9.4292P] where P=(Fo^2^+2Fc^2^)/3'
_refine_ls_weighting_scheme calc
_refine_ls_wR_factor_gt 0.1223
_refine_ls_wR_factor_ref 0.1380
_reflns_number_gt 6700
_reflns_number_total 9556
_reflns_threshold_expression >2sigma(I)
_cod_data_source_file ic3018216_si_003_3.cif
_cod_data_source_block xsc1201
_cod_original_cell_volume 9691.1(4)
_cod_database_code 4330946

loop_
_symmetry_equiv_pos_as_xyz
'x, y, z'
'-x, y, -z+1/2'
'x+1/2, y+1/2, z'
'-x+1/2, y+1/2, -z+1/2'
'-x, -y, -z'
'x, -y, z-1/2'
'-x+1/2, -y+1/2, -z'
'x+1/2, -y+1/2, z-1/2'

loop_
_atom_site_label
_atom_site_type_symbol
_atom_site_fract_x
_atom_site_fract_y
_atom_site_fract_z
_atom_site_U_iso_or_equiv
_atom_site_adp_type
_atom_site_occupancy
_atom_site_symmetry_multiplicity
_atom_site_calc_flag
_atom_site_refinement_flags
Mn1 Mn -0.144952(15) 0.08419(3) -0.18421(2) 0.05330(14) Uani 1 1 d .
S1 S -0.17838(5) 0.28098(8) -0.30650(6) 0.1035(4) Uani 1 1 d .
O3 O -0.17681(11) 0.2709(2) -0.16099(15) 0.1032(10) Uani 1 1 d .
O1 O -0.23368(10) 0.0437(3) -0.28226(16) 0.1223(13) Uani 1 1 d .
O2 O -0.18727(12) 0.0109(2) -0.09970(16) 0.1124(11) Uani 1 1 d .
N1 N -0.07682(8) 0.11337(16) -0.12627(11) 0.0482(6) Uani 1 1 d .
N2 N -0.11749(8) 0.11957(17) -0.24860(11) 0.0504(6) Uani 1 1 d .
N3 N -0.12212(9) -0.0467(2) -0.19139(12) 0.0551(6) Uani 1 1 d .
C7 C -0.05060(10) 0.1214(2) -0.15921(13) 0.0491(7) Uani 1 1 d .
C8 C -0.00313(10) 0.1265(2) -0.13269(15) 0.0569(8) Uani 1 1 d .
H8A H 0.0136 0.1305 -0.1578 0.068 Uiso 1 1 calc R
C9 C 0.01803(11) 0.1253(2) -0.06997(16) 0.0604(8) Uani 1 1 d .
H9A H 0.0495 0.1270 -0.0516 0.073 Uiso 1 1 calc R
C15 C -0.05582(10) 0.1161(2) -0.06260(13) 0.0503(7) Uani 1 1 d .
C10 C -0.00795(11) 0.1215(2) -0.03319(14) 0.0525(7) Uani 1 1 d .
C11 C 0.01227(13) 0.1228(2) 0.03244(15) 0.0659(9) Uani 1 1 d .
H11 H 0.0437 0.1246 0.0520 0.079 Uiso 1 1 calc R
C12 C -0.01337(15) 0.1213(3) 0.06660(16) 0.0736(10) Uani 1 1 d .
H12A H 0.0003 0.1215 0.1097 0.088 Uiso 1 1 calc R
C13 C -0.06065(15) 0.1193(3) 0.03784(17) 0.0776(11) Uani 1 1 d .
H13A H -0.0781 0.1199 0.0621 0.093 Uiso 1 1 calc R
C14 C -0.08147(12) 0.1165(3) -0.02495(16) 0.0667(9) Uani 1 1 d .
H14A H -0.1129 0.1147 -0.0432 0.080 Uiso 1 1 calc R
C17 C -0.13074(13) 0.0373(3) -0.34582(16) 0.0692(9) Uani 1 1 d .
H17A H -0.1086 -0.0065 -0.3241 0.083 Uiso 1 1 calc R
C18 C -0.15402(17) 0.0271(3) -0.40917(18) 0.0906(13) Uani 1 1 d .
H18A H -0.1472 -0.0231 -0.4300 0.109 Uiso 1 1 calc R
C19 C -0.18676(18) 0.0900(3) -0.4409(2) 0.0983(15) Uani 1 1 d .
H19A H -0.2027 0.0817 -0.4833 0.118 Uiso 1 1 calc R
C20 C -0.19666(15) 0.1661(3) -0.41106(19) 0.0933(13) Uani 1 1 d .
H20A H -0.2192 0.2087 -0.4335 0.112 Uiso 1 1 calc R
C6 C -0.07431(10) 0.1243(2) -0.22607(14) 0.0534(7) Uani 1 1 d .
H6A H -0.0583 0.1296 -0.2521 0.064 Uiso 1 1 calc R
C21 C -0.17319(12) 0.1799(3) -0.34742(16) 0.0703(9) Uani 1 1 d .
C16 C -0.14041(11) 0.1127(2) -0.31505(14) 0.0564(8) Uani 1 1 d .
C3 C -0.16376(12) 0.2004(3) -0.17209(17) 0.0699(9) Uani 1 1 d .
C4 C -0.10904(11) -0.1189(3) -0.19303(15) 0.0567(8) Uani 1 1 d .
C2 C -0.16876(13) 0.0380(3) -0.12952(19) 0.0761(10) Uani 1 1 d .
C1 C -0.19952(12) 0.0593(3) -0.24458(19) 0.0787(11) Uani 1 1 d .
C22 C -0.22189(17) 0.3497(4) -0.3625(3) 0.136(2) Uani 1 1 d .
H22C H -0.2311 0.3997 -0.3418 0.204 Uiso 1 1 calc R
H22B H -0.2474 0.3097 -0.3840 0.204 Uiso 1 1 calc R
H22A H -0.2106 0.3765 -0.3917 0.204 Uiso 1 1 calc R
C5 C -0.09137(13) -0.2139(2) -0.19383(19) 0.0769(10) Uani 1 1 d .
H5C H -0.0941 -0.2293 -0.2352 0.115 Uiso 1 1 calc R
H5B H -0.1083 -0.2588 -0.1803 0.115 Uiso 1 1 calc R
H5A H -0.0601 -0.2162 -0.1665 0.115 Uiso 1 1 calc R
Mn2 Mn -0.356542(15) 0.09260(3) -0.03560(2) 0.04961(14) Uani 1 1 d .
S2 S -0.32480(4) 0.27889(8) -0.12988(6) 0.0908(3) Uani 1 1 d .
O6 O -0.32784(10) 0.28439(19) 0.01466(14) 0.0878(8) Uani 1 1 d .
O5 O -0.31469(10) 0.0226(2) 0.09361(12) 0.0910(8) Uani 1 1 d .
O4 O -0.26543(9) 0.0649(2) -0.03783(15) 0.0964(9) Uani 1 1 d .
N4 N -0.42488(8) 0.11747(16) -0.04715(11) 0.0485(6) Uani 1 1 d .
N5 N -0.38627(8) 0.12157(17) -0.12964(11) 0.0508(6) Uani 1 1 d .
N6 N -0.37636(8) -0.0407(2) -0.06444(12) 0.0543(6) Uani 1 1 d .
C27 C -0.40241(14) -0.2113(2) -0.0985(2) 0.0797(11) Uani 1 1 d .
H27C H -0.3976 -0.2259 -0.1359 0.120 Uiso 1 1 calc R
H27B H -0.4341 -0.2167 -0.1061 0.120 Uiso 1 1 calc R
H27A H -0.3855 -0.2548 -0.0664 0.120 Uiso 1 1 calc R
C26 C -0.38734(11) -0.1153(3) -0.07929(15) 0.0572(8) Uani 1 1 d .
C34 C -0.48671(15) 0.1277(3) 0.08156(19) 0.0758(11) Uani 1 1 d .
H34A H -0.5000 0.1281 0.1109 0.091 Uiso 1 1 calc R
C35 C -0.43992(15) 0.1322(3) 0.10088(17) 0.0755(10) Uani 1 1 d .
H35A H -0.4223 0.1373 0.1430 0.091 Uiso 1 1 calc R
C36 C -0.41926(13) 0.1290(2) 0.05908(15) 0.0661(9) Uani 1 1 d .
H36A H -0.3878 0.1319 0.0730 0.079 Uiso 1 1 calc R
C33 C -0.51298(13) 0.1229(2) 0.02084(19) 0.0674(9) Uani 1 1 d .
H33A H -0.5443 0.1211 0.0085 0.081 Uiso 1 1 calc R
C37 C -0.44518(11) 0.1215(2) -0.00477(14) 0.0500(7) Uani 1 1 d .
C32 C -0.49334(11) 0.1205(2) -0.02442(15) 0.0523(7) Uani 1 1 d .
C31 C -0.51967(11) 0.1183(2) -0.08774(17) 0.0616(8) Uani 1 1 d .
H31A H -0.5511 0.1155 -0.1013 0.074 Uiso 1 1 calc R
C29 C -0.45202(10) 0.1205(2) -0.10761(14) 0.0502(7) Uani 1 1 d .
C30 C -0.49957(11) 0.1203(2) -0.12913(15) 0.0598(8) Uani 1 1 d .
H30A H -0.5169 0.1215 -0.1715 0.072 Uiso 1 1 calc R
C39 C -0.37545(11) 0.0353(2) -0.21447(14) 0.0577(8) Uani 1 1 d .
H39A H -0.3961 -0.0092 -0.2118 0.069 Uiso 1 1 calc R
C40 C -0.35721(15) 0.0220(3) -0.2572(2) 0.0868(12) Uani 1 1 d .
H40A H -0.3659 -0.0289 -0.2846 0.104 Uiso 1 1 calc R
C41 C -0.32535(15) 0.0858(4) -0.2593(2) 0.0939(14) Uani 1 1 d .
H41A H -0.3120 0.0773 -0.2882 0.113 Uiso 1 1 calc R
C42 C -0.31262(12) 0.1632(3) -0.21911(18) 0.0780(11) Uani 1 1 d .
H42A H -0.2907 0.2055 -0.2205 0.094 Uiso 1 1 calc R
C43 C -0.33348(11) 0.1758(3) -0.17663(16) 0.0654(9) Uani 1 1 d .
C38 C -0.36526(11) 0.1108(2) -0.17460(14) 0.0560(8) Uani 1 1 d .
C23 C -0.30067(12) 0.0741(2) -0.03795(16) 0.0641(8) Uani 1 1 d .
C25 C -0.33986(11) 0.2113(3) -0.00688(16) 0.0618(8) Uani 1 1 d .
C24 C -0.33252(11) 0.0486(2) 0.04423(17) 0.0626(8) Uani 1 1 d .
C28 C -0.42930(11) 0.1230(2) -0.15072(14) 0.0543(7) Uani 1 1 d .
H28A H -0.4459 0.1257 -0.1932 0.065 Uiso 1 1 calc R
C44 C -0.28003(17) 0.3379(4) -0.1403(3) 0.128(2) Uani 1 1 d .
H44C H -0.2749 0.3976 -0.1188 0.193 Uiso 1 1 calc R
H44B H -0.2875 0.3488 -0.1837 0.193 Uiso 1 1 calc R
H44A H -0.2531 0.2998 -0.1240 0.193 Uiso 1 1 calc R
Cl3 Cl 0.0000 0.37462(9) -0.2500 0.0693(3) Uani 1 2 d S
O8S O 0.02408(12) 0.4282(2) -0.19789(14) 0.1125(11) Uani 1 1 d .
O7S O -0.0293(2) 0.3202(4) -0.23523(19) 0.259(4) Uani 1 1 d .
Cl2 Cl 0.0000 0.87956(9) -0.2500 0.0740(4) Uani 1 2 d S
O6S O -0.0262(2) 0.8226(5) -0.2948(3) 0.272(4) Uani 1 1 d .
O5S O -0.02586(13) 0.9330(3) -0.22508(16) 0.1214(12) Uani 1 1 d .
Cl1 Cl -0.14754(3) 0.74549(9) -0.07646(5) 0.0886(3) Uani 1 1 d .
O4S O -0.17664(11) 0.7237(3) -0.04562(16) 0.1229(12) Uani 1 1 d .
O3S O -0.17321(12) 0.7726(3) -0.13808(15) 0.1262(13) Uani 1 1 d .
O2S O -0.12192(14) 0.6636(4) -0.0763(2) 0.1690(19) Uani 1 1 d .
O1S O -0.11894(17) 0.8203(4) -0.0468(2) 0.189(2) Uani 1 1 d .

loop_
_atom_site_aniso_label
_atom_site_aniso_U_11
_atom_site_aniso_U_22
_atom_site_aniso_U_33
_atom_site_aniso_U_23
_atom_site_aniso_U_13
_atom_site_aniso_U_12
Mn1 0.0434(3) 0.0597(3) 0.0585(3) -0.0104(2) 0.0211(2) -0.0008(2)
S1 0.1096(9) 0.0789(7) 0.0964(8) 0.0028(6) 0.0099(7) 0.0375(6)
O3 0.103(2) 0.095(2) 0.104(2) -0.0298(17) 0.0303(18) 0.0335(17)
O1 0.0493(16) 0.187(4) 0.118(3) -0.063(2) 0.0165(17) -0.0138(19)
O2 0.121(3) 0.125(3) 0.130(3) -0.027(2) 0.092(2) -0.040(2)
N1 0.0485(13) 0.0479(13) 0.0473(13) -0.0018(11) 0.0171(11) 0.0001(10)
N2 0.0477(14) 0.0494(14) 0.0491(14) 0.0020(11) 0.0125(11) 0.0044(11)
N3 0.0547(15) 0.0535(16) 0.0608(16) -0.0048(13) 0.0262(13) -0.0045(12)
C7 0.0470(16) 0.0507(16) 0.0479(16) -0.0016(13) 0.0159(13) -0.0006(13)
C8 0.0491(17) 0.065(2) 0.0581(19) -0.0012(15) 0.0222(15) -0.0082(14)
C9 0.0472(17) 0.062(2) 0.062(2) 0.0018(16) 0.0089(15) -0.0079(14)
C15 0.0592(18) 0.0446(16) 0.0445(16) -0.0010(12) 0.0167(14) -0.0021(13)
C10 0.0578(18) 0.0416(15) 0.0521(17) 0.0008(13) 0.0139(15) -0.0062(13)
C11 0.073(2) 0.059(2) 0.0509(19) 0.0010(15) 0.0060(17) -0.0123(16)
C12 0.098(3) 0.067(2) 0.0456(18) -0.0014(16) 0.016(2) -0.016(2)
C13 0.099(3) 0.083(3) 0.061(2) -0.0014(19) 0.042(2) -0.009(2)
C14 0.068(2) 0.080(2) 0.055(2) -0.0026(17) 0.0261(17) -0.0027(17)
C17 0.085(2) 0.067(2) 0.054(2) -0.0027(17) 0.0238(18) 0.0023(18)
C18 0.124(4) 0.082(3) 0.059(2) -0.013(2) 0.026(2) -0.008(3)
C19 0.114(4) 0.098(3) 0.056(2) -0.005(2) 0.002(2) -0.027(3)
C20 0.083(3) 0.094(3) 0.070(3) 0.018(2) -0.008(2) -0.009(2)
C6 0.0525(18) 0.0587(18) 0.0492(17) -0.0004(14) 0.0193(14) -0.0031(14)
C21 0.062(2) 0.068(2) 0.063(2) 0.0077(17) 0.0030(17) 0.0003(17)
C16 0.0532(18) 0.0592(19) 0.0488(17) 0.0032(14) 0.0100(14) -0.0046(14)
C3 0.056(2) 0.080(3) 0.067(2) -0.0139(19) 0.0157(17) 0.0082(18)
C4 0.0516(18) 0.062(2) 0.0530(18) -0.0031(15) 0.0154(15) -0.0087(15)
C2 0.068(2) 0.083(3) 0.090(3) -0.022(2) 0.044(2) -0.0124(19)
C1 0.050(2) 0.100(3) 0.089(3) -0.032(2) 0.029(2) -0.0017(19)
C22 0.081(3) 0.095(4) 0.182(6) 0.019(4) -0.005(3) 0.026(3)
C5 0.073(2) 0.060(2) 0.090(3) -0.0070(19) 0.022(2) 0.0025(18)
Mn2 0.0468(3) 0.0525(3) 0.0484(3) 0.0042(2) 0.0167(2) 0.00151(19)
S2 0.1073(8) 0.0754(7) 0.1076(8) -0.0102(6) 0.0611(7) -0.0298(6)
O6 0.098(2) 0.0711(17) 0.103(2) -0.0255(15) 0.0473(17) -0.0199(15)
O5 0.0913(19) 0.101(2) 0.0567(16) 0.0182(14) 0.0014(14) -0.0001(16)
O4 0.0548(16) 0.118(2) 0.120(2) 0.0111(19) 0.0367(16) 0.0157(15)
N4 0.0516(14) 0.0496(14) 0.0472(14) 0.0016(11) 0.0220(12) 0.0024(11)
N5 0.0517(15) 0.0550(14) 0.0507(14) 0.0090(11) 0.0250(12) 0.0049(11)
N6 0.0531(15) 0.0553(16) 0.0523(15) 0.0069(12) 0.0176(12) 0.0051(12)
C27 0.083(3) 0.059(2) 0.093(3) -0.0124(19) 0.029(2) -0.0025(18)
C26 0.0540(18) 0.064(2) 0.0547(19) 0.0044(16) 0.0213(15) 0.0058(16)
C34 0.104(3) 0.066(2) 0.083(3) 0.0180(19) 0.065(3) 0.021(2)
C35 0.103(3) 0.079(2) 0.051(2) 0.0093(17) 0.038(2) 0.019(2)
C36 0.075(2) 0.074(2) 0.0520(19) 0.0030(16) 0.0266(17) 0.0051(18)
C33 0.077(2) 0.0549(19) 0.089(3) 0.0147(18) 0.052(2) 0.0150(16)
C37 0.0646(19) 0.0422(15) 0.0514(17) 0.0050(13) 0.0315(15) 0.0037(13)
C32 0.0596(18) 0.0407(15) 0.065(2) 0.0080(14) 0.0325(16) 0.0080(13)
C31 0.0497(18) 0.0595(19) 0.079(2) 0.0069(17) 0.0283(17) 0.0092(14)
C29 0.0521(17) 0.0528(17) 0.0487(17) 0.0051(13) 0.0227(14) 0.0084(13)
C30 0.0521(18) 0.071(2) 0.0518(18) 0.0045(15) 0.0143(15) 0.0113(15)
C39 0.073(2) 0.0561(19) 0.0494(17) -0.0078(14) 0.0291(16) -0.0031(15)
C40 0.090(3) 0.095(3) 0.082(3) -0.009(2) 0.039(2) 0.004(2)
C41 0.084(3) 0.139(4) 0.074(3) 0.002(3) 0.047(2) 0.028(3)
C42 0.063(2) 0.107(3) 0.076(2) 0.010(2) 0.040(2) 0.003(2)
C43 0.0539(19) 0.079(2) 0.066(2) 0.0165(18) 0.0261(17) 0.0032(16)
C38 0.0536(18) 0.065(2) 0.0518(18) 0.0108(15) 0.0233(15) 0.0090(15)
C23 0.056(2) 0.064(2) 0.068(2) 0.0059(16) 0.0189(17) 0.0044(16)
C25 0.0567(19) 0.068(2) 0.065(2) 0.0028(17) 0.0278(17) -0.0003(16)
C24 0.059(2) 0.063(2) 0.060(2) 0.0010(17) 0.0152(17) -0.0038(16)
C28 0.0562(19) 0.0633(19) 0.0444(16) 0.0090(14) 0.0204(14) 0.0098(15)
C44 0.092(3) 0.131(5) 0.169(5) -0.018(4) 0.057(4) -0.042(3)
Cl3 0.0893(9) 0.0647(7) 0.0494(6) 0.000 0.0211(6) 0.000
O8S 0.135(3) 0.128(3) 0.083(2) -0.0442(19) 0.051(2) -0.052(2)
O7S 0.337(8) 0.281(6) 0.096(3) 0.029(3) 0.012(4) -0.235(6)
Cl2 0.0992(10) 0.0689(8) 0.0684(8) 0.000 0.0480(8) 0.000
O6S 0.356(9) 0.297(7) 0.271(6) -0.211(6) 0.241(7) -0.247(7)
O5S 0.144(3) 0.131(3) 0.106(2) -0.003(2) 0.067(2) 0.052(2)
Cl1 0.0616(6) 0.1239(9) 0.0788(7) 0.0109(6) 0.0248(5) 0.0009(6)
O4S 0.090(2) 0.184(4) 0.106(2) 0.018(2) 0.050(2) -0.003(2)
O3S 0.111(3) 0.182(4) 0.080(2) 0.018(2) 0.0301(19) 0.020(2)
O2S 0.121(3) 0.200(5) 0.208(5) 0.066(4) 0.087(3) 0.075(3)
O1S 0.152(4) 0.230(5) 0.155(4) -0.011(4) 0.022(3) -0.104(4)

loop_
_atom_type_symbol
_atom_type_description
_atom_type_scat_dispersion_real
_atom_type_scat_dispersion_imag
_atom_type_scat_source
C C 0.0033 0.0016 'International Tables Vol C Tables 4.2.6.8 and 6.1.1.4'
H H 0.0000 0.0000 'International Tables Vol C Tables 4.2.6.8 and 6.1.1.4'
Cl Cl 0.1484 0.1585 'International Tables Vol C Tables 4.2.6.8 and 6.1.1.4'
Mn Mn 0.3368 0.7283 'International Tables Vol C Tables 4.2.6.8 and 6.1.1.4'
N N 0.0061 0.0033 'International Tables Vol C Tables 4.2.6.8 and 6.1.1.4'
O O 0.0106 0.0060 'International Tables Vol C Tables 4.2.6.8 and 6.1.1.4'
S S 0.1246 0.1234 'International Tables Vol C Tables 4.2.6.8 and 6.1.1.4'

loop_
_geom_angle_atom_site_label_1
_geom_angle_atom_site_label_2
_geom_angle_atom_site_label_3
_geom_angle
_geom_angle_site_symmetry_1
_geom_angle_site_symmetry_3
C3 Mn1 C1 91.09(17) . .
C3 Mn1 C2 87.95(18) . .
C1 Mn1 C2 86.62(18) . .
C3 Mn1 N3 176.07(14) . .
C1 Mn1 N3 91.68(15) . .
C2 Mn1 N3 89.43(14) . .
C3 Mn1 N2 98.73(14) . .
C1 Mn1 N2 91.75(15) . .
C2 Mn1 N2 173.15(14) . .
N3 Mn1 N2 83.97(10) . .
C3 Mn1 N1 92.62(13) . .
C1 Mn1 N1 169.99(14) . .
C2 Mn1 N1 102.79(14) . .
N3 Mn1 N1 85.11(10) . .
N2 Mn1 N1 78.50(9) . .
C21 S1 C22 104.5(2) . .
C7 N1 C15 117.4(2) . .
C7 N1 Mn1 111.39(19) . .
C15 N1 Mn1 130.9(2) . .
C6 N2 C16 118.3(3) . .
C6 N2 Mn1 113.7(2) . .
C16 N2 Mn1 125.50(19) . .
C4 N3 Mn1 177.4(3) . .
N1 C7 C8 123.8(3) . .
N1 C7 C6 115.6(3) . .
C8 C7 C6 120.5(3) . .
C9 C8 C7 119.2(3) . .
C9 C8 H8A 120.4 . .
C7 C8 H8A 120.4 . .
C8 C9 C10 119.3(3) . .
C8 C9 H9A 120.3 . .
C10 C9 H9A 120.3 . .
N1 C15 C14 120.7(3) . .
N1 C15 C10 121.1(3) . .
C14 C15 C10 118.2(3) . .
C9 C10 C11 121.7(3) . .
C9 C10 C15 119.0(3) . .
C11 C10 C15 119.3(3) . .
C12 C11 C10 120.6(3) . .
C12 C11 H11 119.7 . .
C10 C11 H11 119.7 . .
C11 C12 C13 120.4(3) . .
C11 C12 H12A 119.8 . .
C13 C12 H12A 119.8 . .
C14 C13 C12 121.0(4) . .
C14 C13 H13A 119.5 . .
C12 C13 H13A 119.5 . .
C13 C14 C15 120.5(3) . .
C13 C14 H14A 119.7 . .
C15 C14 H14A 119.7 . .
C16 C17 C18 119.9(4) . .
C16 C17 H17A 120.1 . .
C18 C17 H17A 120.1 . .
C19 C18 C17 120.3(4) . .
C19 C18 H18A 119.8 . .
C17 C18 H18A 119.8 . .
C18 C19 C20 120.7(4) . .
C18 C19 H19A 119.7 . .
C20 C19 H19A 119.7 . .
C19 C20 C21 120.7(4) . .
C19 C20 H20A 119.7 . .
C21 C20 H20A 119.7 . .
N2 C6 C7 118.9(3) . .
N2 C6 H6A 120.6 . .
C7 C6 H6A 120.6 . .
C20 C21 C16 117.8(4) . .
C20 C21 S1 124.5(3) . .
C16 C21 S1 117.5(3) . .
C17 C16 C21 120.6(3) . .
C17 C16 N2 119.1(3) . .
C21 C16 N2 120.2(3) . .
O3 C3 Mn1 174.6(4) . .
N3 C4 C5 178.8(4) . .
O2 C2 Mn1 173.8(4) . .
O1 C1 Mn1 179.9(4) . .
S1 C22 H22C 109.5 . .
S1 C22 H22B 109.5 . .
H22C C22 H22B 109.5 . .
S1 C22 H22A 109.5 . .
H22C C22 H22A 109.5 . .
H22B C22 H22A 109.5 . .
C4 C5 H5C 109.5 . .
C4 C5 H5B 109.5 . .
H5C C5 H5B 109.5 . .
C4 C5 H5A 109.5 . .
H5C C5 H5A 109.5 . .
H5B C5 H5A 109.5 . .
C25 Mn2 C23 89.37(15) . .
C25 Mn2 C24 89.23(15) . .
C23 Mn2 C24 86.77(15) . .
C25 Mn2 N6 177.25(13) . .
C23 Mn2 N6 92.50(13) . .
C24 Mn2 N6 88.86(13) . .
C25 Mn2 N5 99.29(13) . .
C23 Mn2 N5 93.34(13) . .
C24 Mn2 N5 171.47(13) . .
N6 Mn2 N5 82.62(10) . .
C25 Mn2 N4 92.20(12) . .
C23 Mn2 N4 171.56(13) . .
C24 Mn2 N4 101.53(13) . .
N6 Mn2 N4 86.24(10) . .
N5 Mn2 N4 78.23(9) . .
C44 S2 C43 104.6(2) . .
C29 N4 C37 117.4(3) . .
C29 N4 Mn2 111.17(18) . .
C37 N4 Mn2 131.1(2) . .
C28 N5 C38 116.7(3) . .
C28 N5 Mn2 114.0(2) . .
C38 N5 Mn2 126.26(19) . .
C26 N6 Mn2 178.6(3) . .
C26 C27 H27C 109.5 . .
C26 C27 H27B 109.5 . .
H27C C27 H27B 109.5 . .
C26 C27 H27A 109.5 . .
H27C C27 H27A 109.5 . .
H27B C27 H27A 109.5 . .
N6 C26 C27 178.9(4) . .
C33 C34 C35 120.6(3) . .
C33 C34 H34A 119.7 . .
C35 C34 H34A 119.7 . .
C36 C35 C34 121.1(4) . .
C36 C35 H35A 119.4 . .
C34 C35 H35A 119.4 . .
C35 C36 C37 120.4(3) . .
C35 C36 H36A 119.8 . .
C37 C36 H36A 119.8 . .
C34 C33 C32 120.6(3) . .
C34 C33 H33A 119.7 . .
C32 C33 H33A 119.7 . .
N4 C37 C36 121.0(3) . .
N4 C37 C32 120.9(3) . .
C36 C37 C32 118.1(3) . .
C31 C32 C33 121.9(3) . .
C31 C32 C37 118.9(3) . .
C33 C32 C37 119.1(3) . .
C30 C31 C32 119.8(3) . .
C30 C31 H31A 120.1 . .
C32 C31 H31A 120.1 . .
N4 C29 C30 123.6(3) . .
N4 C29 C28 115.8(3) . .
C30 C29 C28 120.7(3) . .
C31 C30 C29 119.2(3) . .
C31 C30 H30A 120.4 . .
C29 C30 H30A 120.4 . .
C40 C39 C38 123.6(3) . .
C40 C39 H39A 118.2 . .
C38 C39 H39A 118.2 . .
C39 C40 C41 118.0(4) . .
C39 C40 H40A 121.0 . .
C41 C40 H40A 121.0 . .
C40 C41 C42 121.4(4) . .
C40 C41 H41A 119.3 . .
C42 C41 H41A 119.3 . .
C41 C42 C43 118.7(4) . .
C41 C42 H42A 120.7 . .
C43 C42 H42A 120.7 . .
C38 C43 C42 119.5(4) . .
C38 C43 S2 118.0(3) . .
C42 C43 S2 122.2(3) . .
C39 C38 C43 118.8(3) . .
C39 C38 N5 121.0(3) . .
C43 C38 N5 120.1(3) . .
O4 C23 Mn2 177.6(4) . .
O6 C25 Mn2 176.0(3) . .
O5 C24 Mn2 175.1(3) . .
N5 C28 C29 118.9(3) . .
N5 C28 H28A 120.5 . .
C29 C28 H28A 120.5 . .
S2 C44 H44C 109.5 . .
S2 C44 H44B 109.5 . .
H44C C44 H44B 109.5 . .
S2 C44 H44A 109.5 . .
H44C C44 H44A 109.5 . .
H44B C44 H44A 109.5 . .
O7S Cl3 O7S 110.7(7) 2_554 .
O7S Cl3 O8S 107.1(2) 2_554 2_554
O7S Cl3 O8S 108.9(3) . 2_554
O7S Cl3 O8S 108.9(3) 2_554 .
O7S Cl3 O8S 107.1(2) . .
O8S Cl3 O8S 114.1(3) 2_554 .
O6S Cl2 O6S 105.8(8) . 2_554
O6S Cl2 O5S 107.1(3) . 2_554
O6S Cl2 O5S 110.9(3) 2_554 2_554
O6S Cl2 O5S 110.9(3) . .
O6S Cl2 O5S 107.1(3) 2_554 .
O5S Cl2 O5S 114.6(4) 2_554 .
O1S Cl1 O4S 110.4(3) . .
O1S Cl1 O3S 108.5(3) . .
O4S Cl1 O3S 109.7(2) . .
O1S Cl1 O2S 110.3(3) . .
O4S Cl1 O2S 108.2(3) . .
O3S Cl1 O2S 109.7(3) . .

loop_
_geom_bond_atom_site_label_1
_geom_bond_atom_site_label_2
_geom_bond_distance
_geom_bond_site_symmetry_2
Mn1 C3 1.803(4) .
Mn1 C1 1.810(4) .
Mn1 C2 1.831(4) .
Mn1 N3 2.013(3) .
Mn1 N2 2.063(3) .
Mn1 N1 2.120(2) .
S1 C21 1.756(4) .
S1 C22 1.787(5) .
O3 C3 1.145(4) .
O1 C1 1.132(4) .
O2 C2 1.134(4) .
N1 C7 1.336(4) .
N1 C15 1.377(4) .
N2 C6 1.277(4) .
N2 C16 1.443(4) .
N3 C4 1.107(4) .
C7 C8 1.404(4) .
C7 C6 1.451(4) .
C8 C9 1.357(4) .
C8 H8A 0.9300 .
C9 C10 1.400(5) .
C9 H9A 0.9300 .
C15 C14 1.407(4) .
C15 C10 1.419(4) .
C10 C11 1.416(4) .
C11 C12 1.339(5) .
C11 H11 0.9300 .
C12 C13 1.400(6) .
C12 H12A 0.9300 .
C13 C14 1.358(5) .
C13 H13A 0.9300 .
C14 H14A 0.9300 .
C17 C16 1.380(5) .
C17 C18 1.385(5) .
C17 H17A 0.9300 .
C18 C19 1.356(6) .
C18 H18A 0.9300 .
C19 C20 1.379(6) .
C19 H19A 0.9300 .
C20 C21 1.398(5) .
C20 H20A 0.9300 .
C6 H6A 0.9300 .
C21 C16 1.402(5) .
C4 C5 1.456(5) .
C22 H22C 0.9600 .
C22 H22B 0.9600 .
C22 H22A 0.9600 .
C5 H5C 0.9600 .
C5 H5B 0.9600 .
C5 H5A 0.9600 .
Mn2 C25 1.806(4) .
Mn2 C23 1.822(4) .
Mn2 C24 1.830(4) .
Mn2 N6 2.016(3) .
Mn2 N5 2.071(2) .
Mn2 N4 2.122(2) .
S2 C44 1.747(5) .
S2 C43 1.774(4) .
O6 C25 1.147(4) .
O5 C24 1.134(4) .
O4 C23 1.130(4) .
N4 C29 1.345(4) .
N4 C37 1.371(4) .
N5 C28 1.271(4) .
N5 C38 1.449(4) .
N6 C26 1.120(4) .
C27 C26 1.450(5) .
C27 H27C 0.9600 .
C27 H27B 0.9600 .
C27 H27A 0.9600 .
C34 C33 1.345(5) .
C34 C35 1.387(6) .
C34 H34A 0.9300 .
C35 C36 1.367(5) .
C35 H35A 0.9300 .
C36 C37 1.405(4) .
C36 H36A 0.9300 .
C33 C32 1.415(4) .
C33 H33A 0.9300 .
C37 C32 1.427(4) .
C32 C31 1.394(5) .
C31 C30 1.344(5) .
C31 H31A 0.9300 .
C29 C30 1.406(4) .
C29 C28 1.444(4) .
C30 H30A 0.9300 .
C39 C40 1.343(5) .
C39 C38 1.368(4) .
C39 H39A 0.9300 .
C40 C41 1.372(6) .
C40 H40A 0.9300 .
C41 C42 1.394(6) .
C41 H41A 0.9300 .
C42 C43 1.397(5) .
C42 H42A 0.9300 .
C43 C38 1.380(5) .
C28 H28A 0.9300 .
C44 H44C 0.9600 .
C44 H44B 0.9600 .
C44 H44A 0.9600 .
Cl3 O7S 1.351(4) 2_554
Cl3 O7S 1.351(4) .
Cl3 O8S 1.388(3) 2_554
Cl3 O8S 1.388(3) .
Cl2 O6S 1.331(4) .
Cl2 O6S 1.331(4) 2_554
Cl2 O5S 1.395(3) 2_554
Cl2 O5S 1.395(3) .
Cl1 O1S 1.394(4) .
Cl1 O4S 1.406(3) .
Cl1 O3S 1.409(3) .
Cl1 O2S 1.414(4) .

loop_
_geom_torsion_atom_site_label_1
_geom_torsion_atom_site_label_2
_geom_torsion_atom_site_label_3
_geom_torsion_atom_site_label_4
_geom_torsion
C3 Mn1 N1 C7 -109.7(2)
C1 Mn1 N1 C7 1.9(9)
C2 Mn1 N1 C7 161.8(2)
N3 Mn1 N1 C7 73.5(2)
N2 Mn1 N1 C7 -11.31(19)
C3 Mn1 N1 C15 77.1(3)
C1 Mn1 N1 C15 -171.3(8)
C2 Mn1 N1 C15 -11.4(3)
N3 Mn1 N1 C15 -99.7(2)
N2 Mn1 N1 C15 175.5(3)
C3 Mn1 N2 C6 102.6(2)
C1 Mn1 N2 C6 -166.0(2)
C2 Mn1 N2 C6 -89.9(12)
N3 Mn1 N2 C6 -74.5(2)
N1 Mn1 N2 C6 11.7(2)
C3 Mn1 N2 C16 -95.5(3)
C1 Mn1 N2 C16 -4.2(3)
C2 Mn1 N2 C16 71.9(12)
N3 Mn1 N2 C16 87.3(2)
N1 Mn1 N2 C16 173.6(2)
C3 Mn1 N3 C4 4(7)
C1 Mn1 N3 C4 -131(6)
C2 Mn1 N3 C4 -44(6)
N2 Mn1 N3 C4 138(6)
N1 Mn1 N3 C4 59(6)
C15 N1 C7 C8 4.1(4)
Mn1 N1 C7 C8 -170.1(2)
C15 N1 C7 C6 -176.2(2)
Mn1 N1 C7 C6 9.6(3)
N1 C7 C8 C9 -1.5(5)
C6 C7 C8 C9 178.8(3)
C7 C8 C9 C10 -1.6(5)
C7 N1 C15 C14 174.4(3)
Mn1 N1 C15 C14 -12.7(4)
C7 N1 C15 C10 -3.7(4)
Mn1 N1 C15 C10 169.2(2)
C8 C9 C10 C11 -178.2(3)
C8 C9 C10 C15 1.8(5)
N1 C15 C10 C9 0.8(4)
C14 C15 C10 C9 -177.3(3)
N1 C15 C10 C11 -179.1(3)
C14 C15 C10 C11 2.8(4)
C9 C10 C11 C12 178.4(3)
C15 C10 C11 C12 -1.6(5)
C10 C11 C12 C13 -0.6(5)
C11 C12 C13 C14 1.7(6)
C12 C13 C14 C15 -0.4(6)
N1 C15 C14 C13 -179.9(3)
C10 C15 C14 C13 -1.8(5)
C16 C17 C18 C19 -1.0(6)
C17 C18 C19 C20 1.5(7)
C18 C19 C20 C21 -0.1(7)
C16 N2 C6 C7 -173.7(3)
Mn1 N2 C6 C7 -10.4(3)
N1 C7 C6 N2 0.3(4)
C8 C7 C6 N2 180.0(3)
C19 C20 C21 C16 -1.8(6)
C19 C20 C21 S1 172.4(4)
C22 S1 C21 C20 4.7(4)
C22 S1 C21 C16 178.9(3)
C18 C17 C16 C21 -0.9(6)
C18 C17 C16 N2 176.9(3)
C20 C21 C16 C17 2.3(5)
S1 C21 C16 C17 -172.3(3)
C20 C21 C16 N2 -175.5(3)
S1 C21 C16 N2 9.9(4)
C6 N2 C16 C17 59.1(4)
Mn1 N2 C16 C17 -102.0(3)
C6 N2 C16 C21 -123.1(3)
Mn1 N2 C16 C21 75.8(4)
C1 Mn1 C3 O3 90(4)
C2 Mn1 C3 O3 4(4)
N3 Mn1 C3 O3 -45(5)
N2 Mn1 C3 O3 -178(100)
N1 Mn1 C3 O3 -99(4)
Mn1 N3 C4 C5 -11(23)
C3 Mn1 C2 O2 71(3)
C1 Mn1 C2 O2 -20(3)
N3 Mn1 C2 O2 -112(3)
N2 Mn1 C2 O2 -97(3)
N1 Mn1 C2 O2 163(3)
C3 Mn1 C1 O1 -60(100)
C2 Mn1 C1 O1 28(100)
N3 Mn1 C1 O1 117(100)
N2 Mn1 C1 O1 -159(100)
N1 Mn1 C1 O1 -172(100)
C25 Mn2 N4 C29 110.5(2)
C23 Mn2 N4 C29 9.9(9)
C24 Mn2 N4 C29 -159.8(2)
N6 Mn2 N4 C29 -71.8(2)
N5 Mn2 N4 C29 11.47(19)
C25 Mn2 N4 C37 -76.4(3)
C23 Mn2 N4 C37 -177.0(8)
C24 Mn2 N4 C37 13.2(3)
N6 Mn2 N4 C37 101.3(3)
N5 Mn2 N4 C37 -175.5(3)
C25 Mn2 N5 C28 -101.9(2)
C23 Mn2 N5 C28 168.2(2)
C24 Mn2 N5 C28 77.7(9)
N6 Mn2 N5 C28 76.1(2)
N4 Mn2 N5 C28 -11.6(2)
C25 Mn2 N5 C38 98.4(3)
C23 Mn2 N5 C38 8.5(3)
C24 Mn2 N5 C38 -82.0(9)
N6 Mn2 N5 C38 -83.6(2)
N4 Mn2 N5 C38 -171.2(3)
C25 Mn2 N6 C26 -24(12)
C23 Mn2 N6 C26 109(11)
C24 Mn2 N6 C26 23(11)
N5 Mn2 N6 C26 -158(100)
N4 Mn2 N6 C26 -79(11)
Mn2 N6 C26 C27 76(26)
C33 C34 C35 C36 -1.9(6)
C34 C35 C36 C37 0.2(6)
C35 C34 C33 C32 1.2(5)
C29 N4 C37 C36 -173.0(3)
Mn2 N4 C37 C36 14.2(4)
C29 N4 C37 C32 5.3(4)
Mn2 N4 C37 C32 -167.4(2)
C35 C36 C37 N4 -179.5(3)
C35 C36 C37 C32 2.1(5)
C34 C33 C32 C31 -178.1(3)
C34 C33 C32 C37 1.2(5)
N4 C37 C32 C31 -1.9(4)
C36 C37 C32 C31 176.5(3)
N4 C37 C32 C33 178.8(3)
C36 C37 C32 C33 -2.8(4)
C33 C32 C31 C30 177.1(3)
C37 C32 C31 C30 -2.2(5)
C37 N4 C29 C30 -5.0(4)
Mn2 N4 C29 C30 169.1(2)
C37 N4 C29 C28 175.7(3)
Mn2 N4 C29 C28 -10.2(3)
C32 C31 C30 C29 2.7(5)
N4 C29 C30 C31 1.0(5)
C28 C29 C30 C31 -179.8(3)
C38 C39 C40 C41 2.5(6)
C39 C40 C41 C42 -1.0(7)
C40 C41 C42 C43 -0.9(6)
C41 C42 C43 C38 1.3(5)
C41 C42 C43 S2 -172.3(3)
C44 S2 C43 C38 175.7(3)
C44 S2 C43 C42 -10.5(4)
C40 C39 C38 C43 -2.1(5)
C40 C39 C38 N5 179.7(3)
C42 C43 C38 C39 0.1(5)
S2 C43 C38 C39 174.0(2)
C42 C43 C38 N5 178.3(3)
S2 C43 C38 N5 -7.7(4)
C28 N5 C38 C39 -56.2(4)
Mn2 N5 C38 C39 103.0(3)
C28 N5 C38 C43 125.6(3)
Mn2 N5 C38 C43 -75.2(4)
C25 Mn2 C23 O4 27(9)
C24 Mn2 C23 O4 -63(9)
N6 Mn2 C23 O4 -151(9)
N5 Mn2 C23 O4 126(9)
N4 Mn2 C23 O4 127(8)
C23 Mn2 C25 O6 -76(4)
C24 Mn2 C25 O6 10(4)
N6 Mn2 C25 O6 57(6)
N5 Mn2 C25 O6 -170(4)
N4 Mn2 C25 O6 112(4)
C25 Mn2 C24 O5 -72(4)
C23 Mn2 C24 O5 18(4)
N6 Mn2 C24 O5 110(4)
N5 Mn2 C24 O5 109(4)
N4 Mn2 C24 O5 -164(4)
C38 N5 C28 C29 171.6(3)
Mn2 N5 C28 C29 9.9(4)
N4 C29 C28 N5 0.5(4)
C30 C29 C28 N5 -178.8(3)
